data_4306306
loop_
_publ_author_name
'M. Angeles Alvarez'
'Inmaculada Amor'
'M. Esther Garc\'ia'
'Miguel A. Ruiz'

_publ_section_title
;
Aurophilic Self-Assembly of a Mo4Au2 Phosphinidene Complex with an
Unprecedented H-Shaped Planar Metal Core
;
_journal_name_full 'Inorganic Chemistry'
_journal_page_first 7963
_journal_page_last 7965
_journal_paper_doi 10.1021/ic8011487
_journal_volume 47
_journal_year 2008
_chemical_compound_source 'synthesis as described'
_chemical_formula_moiety 'C34 H47 Au Mo2 O2 P S, F6 P, C H2 Cl2'
_chemical_formula_sum 'C35 H49 Au Cl2 F6 Mo2 O2 P2 S'
_chemical_formula_weight 1169.49
_chemical_name_systematic
;
 ?
;
_space_group_IT_number 14
_symmetry_cell_setting monoclinic
_symmetry_Int_Tables_number 14
_symmetry_space_group_name_Hall '-P 2ybc'
_symmetry_space_group_name_H-M 'P 1 21/c 1'
_atom_sites_solution_hydrogens geom
_atom_sites_solution_primary direct
_atom_sites_solution_secondary difmap
_cell_angle_alpha 90
_cell_angle_beta 112.0560(10)
_cell_angle_gamma 90
_cell_formula_units_Z 4
_cell_length_a 8.5381(2)
_cell_length_b 26.1255(5)
_cell_length_c 19.61610(10)
_cell_measurement_reflns_used 8270
_cell_measurement_temperature 100(2)
_cell_measurement_theta_max 73.5846
_cell_measurement_theta_min 2.9589
_cell_measurement_wavelength 1.54184
_cell_volume 4055.39(13)
_computing_cell_refinement
;
CrysAlis RED, Oxford Diffraction Ltd.,
Version 1.171.31.7 (release 18-10-2006 CrysAlis171 .NET)
(compiled Oct 18 2006,16:28:17)
;
_computing_data_collection
;
CrysAlis CCD, Oxford Diffraction Ltd.,
Version 1.171.31.7 (release 18-10-2006 CrysAlis171 .NET)
(compiled Oct 18 2006,16:28:17)
;
_computing_data_reduction
;
CrysAlis RED, Oxford Diffraction Ltd.,
Version 1.171.31.7 (release 18-10-2006 CrysAlis171 .NET)
(compiled Oct 18 2006,16:28:17)
;
_computing_molecular_graphics 'Ortep-3 for Windows (Farrugia, 1997)'
_computing_publication_material 'WinGX publication routines (Farrugia, 1999)'
_computing_structure_refinement 'SHELXL-97 (Sheldrick, 1997)'
_computing_structure_solution 'SHELXS-97 (Sheldrick, 1997)'
_diffrn_ambient_temperature 100(2)
_diffrn_measured_fraction_theta_full 0.973
_diffrn_measured_fraction_theta_max 0.936
_diffrn_measurement_device_type 'ONYX CCD'
_diffrn_measurement_method CCD
_diffrn_radiation_monochromator graphite
_diffrn_radiation_probe x-ray
_diffrn_radiation_source 'Nova (Cu) X-ray Source'
_diffrn_radiation_type CuK\a
_diffrn_radiation_wavelength 1.54184
_diffrn_reflns_av_R_equivalents 0.0608
_diffrn_reflns_av_unetI/netI 0.067
_diffrn_reflns_limit_h_max 7
_diffrn_reflns_limit_h_min -10
_diffrn_reflns_limit_k_max 31
_diffrn_reflns_limit_k_min -29
_diffrn_reflns_limit_l_max 23
_diffrn_reflns_limit_l_min -23
_diffrn_reflns_number 20168
_diffrn_reflns_theta_full 70
_diffrn_reflns_theta_max 73.76
_diffrn_reflns_theta_min 2.96
_exptl_absorpt_coefficient_mu 14.606
_exptl_absorpt_correction_T_max 0.86
_exptl_absorpt_correction_T_min 0.5565
_exptl_absorpt_correction_type multi-scan
_exptl_absorpt_process_details
;
CrysAlis RED, Oxford Diffraction Ltd.,
Version 1.171.32.5 (release 08-05-2007 CrysAlis171 .NET)
(compiled May  8 2007,13:10:02)
Empirical absorption correction using spherical harmonics,
 implemented in SCALE3 ABSPACK scaling algorithm.
;
_exptl_crystal_colour red
_exptl_crystal_density_diffrn 1.915
_exptl_crystal_density_method 'not measured'
_exptl_crystal_description needle
_exptl_crystal_F_000 2288
_exptl_crystal_size_max 0.16
_exptl_crystal_size_mid 0.02
_exptl_crystal_size_min 0.01
_refine_diff_density_max 1.731
_refine_diff_density_min -1.834
_refine_diff_density_rms 0.221
_refine_ls_extinction_method none
_refine_ls_goodness_of_fit_ref 1.065
_refine_ls_hydrogen_treatment constr
_refine_ls_matrix_type full
_refine_ls_number_parameters 464
_refine_ls_number_reflns 7693
_refine_ls_number_restraints 0
_refine_ls_restrained_S_all 1.065
_refine_ls_R_factor_all 0.084
_refine_ls_R_factor_gt 0.0508
_refine_ls_shift/su_max 0.002
_refine_ls_shift/su_mean 0
_refine_ls_structure_factor_coef Fsqd
_refine_ls_weighting_details 'calc w=1/[\s^2^(Fo^2^)+(0.0529P)^2^+55.7348P] where P=(Fo^2^+2Fc^2^)/3'
_refine_ls_weighting_scheme calc
_refine_ls_wR_factor_gt 0.1251
_refine_ls_wR_factor_ref 0.1429
_reflns_number_gt 5401
_reflns_number_total 7693
_reflns_threshold_expression >2sigma(I)
_cod_data_source_file ic8011487_si_002_1.cif
_cod_data_source_block compound5
_cod_original_cell_volume 4055.39(12)
_cod_database_code 4306306

loop_
_symmetry_equiv_pos_as_xyz
'x, y, z'
'-x, y+1/2, -z+1/2'
'-x, -y, -z'
'x, -y-1/2, z-1/2'

loop_
_atom_site_label
_atom_site_type_symbol
_atom_site_fract_x
_atom_site_fract_y
_atom_site_fract_z
_atom_site_U_iso_or_equiv
_atom_site_adp_type
_atom_site_occupancy
_atom_site_symmetry_multiplicity
_atom_site_calc_flag
_atom_site_refinement_flags
_atom_site_disorder_assembly
_atom_site_disorder_group
Mo1 Mo 0.31511(10) 0.95996(3) 0.65371(4) 0.02479(18) Uani 1 1 d . . .
Mo2 Mo 0.54078(9) 0.82871(3) 0.81728(4) 0.02019(17) Uani 1 1 d . . .
Au1 Au 0.40314(5) 0.964807(15) 0.80456(2) 0.02603(12) Uani 1 1 d . . .
P1 P 0.4798(3) 0.89927(9) 0.73736(13) 0.0226(5) Uani 1 1 d . . .
O1 O -0.0164(10) 0.9618(3) 0.6854(5) 0.0418(19) Uani 1 1 d . . .
O2 O 0.1048(12) 0.8706(3) 0.5579(5) 0.052(2) Uani 1 1 d . . .
C1 C 0.1076(14) 0.9606(4) 0.6754(6) 0.032(2) Uani 1 1 d . . .
C2 C 0.1837(13) 0.9018(4) 0.5933(6) 0.035(2) Uani 1 1 d . . .
C3 C 0.4765(14) 1.0347(4) 0.6656(6) 0.034(2) Uani 1 1 d . . .
H3 H 0.5394 1.0484 0.7115 0.041 Uiso 1 1 calc R . .
C4 C 0.5343(14) 0.9987(4) 0.6280(6) 0.033(2) Uani 1 1 d . . .
H4 H 0.6419 0.9844 0.6445 0.039 Uiso 1 1 calc R . .
C5 C 0.4034(16) 0.9878(4) 0.5616(6) 0.039(3) Uani 1 1 d . . .
H5 H 0.4091 0.9654 0.5257 0.047 Uiso 1 1 calc R . .
C6 C 0.2608(16) 1.0164(5) 0.5579(7) 0.047(3) Uani 1 1 d . . .
H6 H 0.1552 1.0155 0.5199 0.056 Uiso 1 1 calc R . .
C7 C 0.3066(15) 1.0468(4) 0.6224(7) 0.039(3) Uani 1 1 d . . .
H7 H 0.2382 1.0701 0.6341 0.047 Uiso 1 1 calc R . .
C8 C 0.2589(12) 0.8366(4) 0.7995(5) 0.024(2) Uani 1 1 d . . .
H8 H 0.1928 0.8616 0.768 0.029 Uiso 1 1 calc R . .
C9 C 0.3536(13) 0.8428(5) 0.8764(6) 0.034(2) Uani 1 1 d . . .
H9 H 0.3571 0.8721 0.9041 0.041 Uiso 1 1 calc R . .
C10 C 0.4397(13) 0.7973(4) 0.9026(6) 0.029(2) Uani 1 1 d . . .
H10 H 0.5132 0.7907 0.9505 0.035 Uiso 1 1 calc R . .
C11 C 0.3946(14) 0.7632(4) 0.8430(6) 0.032(2) Uani 1 1 d . . .
H11 H 0.434 0.7297 0.8455 0.038 Uiso 1 1 calc R . .
C12 C 0.2826(14) 0.7865(4) 0.7797(6) 0.035(2) Uani 1 1 d . . .
H12 H 0.2332 0.7717 0.7333 0.042 Uiso 1 1 calc R . .
C13 C 0.6969(11) 0.8736(3) 0.7734(5) 0.0213(19) Uani 1 1 d . . .
C14 C 0.7816(11) 0.8792(3) 0.8515(5) 0.0206(19) Uani 1 1 d . . .
C15 C 0.8229(11) 0.8339(3) 0.8939(5) 0.0205(19) Uani 1 1 d . . .
H15 H 0.8668 0.8363 0.9449 0.025 Uiso 1 1 calc R . .
C16 C 0.7991(12) 0.7847(3) 0.8604(5) 0.023(2) Uani 1 1 d . . .
C17 C 0.7247(11) 0.7809(4) 0.7838(5) 0.0217(19) Uani 1 1 d . . .
H17 H 0.7011 0.7485 0.7627 0.026 Uiso 1 1 calc R . .
C18 C 0.6843(12) 0.8237(3) 0.7373(5) 0.0195(18) Uani 1 1 d . . .
C19 C 0.8574(12) 0.9298(3) 0.8917(5) 0.0229(19) Uani 1 1 d . . .
C20 C 1.0507(12) 0.9221(4) 0.9189(5) 0.029(2) Uani 1 1 d . . .
H20A H 1.0823 0.9158 0.8776 0.043 Uiso 1 1 calc R . .
H20B H 1.0831 0.8935 0.9519 0.043 Uiso 1 1 calc R . .
H20C H 1.1069 0.9524 0.9442 0.043 Uiso 1 1 calc R . .
C21 C 0.8163(12) 0.9758(4) 0.8394(5) 0.0233(19) Uiso 1 1 d . . .
H21A H 0.6971 0.9825 0.8216 0.035 Uiso 1 1 calc R . .
H21B H 0.8488 0.9683 0.7986 0.035 Uiso 1 1 calc R . .
H21C H 0.8771 1.0052 0.8652 0.035 Uiso 1 1 calc R . .
C22 C 0.8054(14) 0.9417(4) 0.9565(5) 0.030(2) Uani 1 1 d . . .
H22A H 0.861 0.9724 0.9805 0.045 Uiso 1 1 calc R . .
H22B H 0.8372 0.9138 0.9908 0.045 Uiso 1 1 calc R . .
H22C H 0.6852 0.9464 0.9389 0.045 Uiso 1 1 calc R . .
C23 C 0.6520(13) 0.8151(4) 0.6556(5) 0.026(2) Uani 1 1 d . . .
C24 C 0.6584(16) 0.8659(4) 0.6164(6) 0.038(3) Uani 1 1 d . . .
H24A H 0.6638 0.8587 0.5693 0.057 Uiso 1 1 calc R . .
H24B H 0.7567 0.885 0.6458 0.057 Uiso 1 1 calc R . .
H24C H 0.5588 0.8856 0.6097 0.057 Uiso 1 1 calc R . .
C25 C 0.4873(16) 0.7878(5) 0.6154(5) 0.041(3) Uani 1 1 d . . .
H25A H 0.4819 0.7574 0.6419 0.061 Uiso 1 1 calc R . .
H25B H 0.4805 0.7787 0.5669 0.061 Uiso 1 1 calc R . .
H25C H 0.3948 0.8099 0.6117 0.061 Uiso 1 1 calc R . .
C26 C 0.8008(17) 0.7820(5) 0.6544(6) 0.046(3) Uani 1 1 d . . .
H26A H 0.7991 0.7495 0.677 0.068 Uiso 1 1 calc R . .
H26B H 0.9055 0.7991 0.681 0.068 Uiso 1 1 calc R . .
H26C H 0.7902 0.7767 0.6044 0.068 Uiso 1 1 calc R . .
C27 C 0.8720(13) 0.7371(4) 0.9086(5) 0.027(2) Uani 1 1 d . . .
C28 C 1.0649(13) 0.7420(4) 0.9339(5) 0.030(2) Uani 1 1 d . . .
H28A H 1.1179 0.7129 0.9634 0.045 Uiso 1 1 calc R . .
H28B H 1.1016 0.7727 0.9625 0.045 Uiso 1 1 calc R . .
H28C H 1.0958 0.7436 0.8917 0.045 Uiso 1 1 calc R . .
C29 C 0.8176(15) 0.6874(4) 0.8645(6) 0.032(2) Uani 1 1 d . . .
H29A H 0.6965 0.686 0.8427 0.049 Uiso 1 1 calc R . .
H29B H 0.8594 0.6586 0.8966 0.049 Uiso 1 1 calc R . .
H29C H 0.8629 0.6866 0.8265 0.049 Uiso 1 1 calc R . .
C30 C 0.8215(13) 0.7335(4) 0.9753(5) 0.028(2) Uani 1 1 d . . .
H30A H 0.7029 0.7262 0.9592 0.043 Uiso 1 1 calc R . .
H30B H 0.8454 0.7654 1.0015 0.043 Uiso 1 1 calc R . .
H30C H 0.8846 0.7066 1.0071 0.043 Uiso 1 1 calc R . .
S1 S 0.3603(3) 1.01509(9) 0.89580(13) 0.0280(5) Uani 1 1 d . . .
C31 C 0.1821(13) 1.0554(4) 0.8407(6) 0.033(2) Uani 1 1 d . . .
H31A H 0.1137 1.0381 0.7956 0.04 Uiso 1 1 calc R . .
H31B H 0.1114 1.0637 0.8681 0.04 Uiso 1 1 calc R . .
C32 C 0.2613(16) 1.1038(4) 0.8240(7) 0.044(3) Uani 1 1 d . . .
H32A H 0.3011 1.0978 0.7844 0.053 Uiso 1 1 calc R . .
H32B H 0.1804 1.1317 0.8102 0.053 Uiso 1 1 calc R . .
C33 C 0.4075(17) 1.1158(5) 0.8953(8) 0.049(3) Uani 1 1 d . . .
H33A H 0.4751 1.1435 0.8879 0.059 Uiso 1 1 calc R . .
H33B H 0.3656 1.126 0.9329 0.059 Uiso 1 1 calc R . .
C34 C 0.5129(14) 1.0675(4) 0.9186(7) 0.038(3) Uani 1 1 d . . .
H34A H 0.58 1.0681 0.9709 0.045 Uiso 1 1 calc R . .
H34B H 0.5881 1.064 0.8921 0.045 Uiso 1 1 calc R . .
C35 C 0.2332(16) 0.8738(5) 0.3557(6) 0.043(3) Uani 1 1 d . . .
H35A H 0.1669 0.8426 0.3441 0.052 Uiso 1 1 calc R . .
H35B H 0.2679 0.8812 0.3149 0.052 Uiso 1 1 calc R . .
Cl1 Cl 0.4116(4) 0.86448(12) 0.43505(17) 0.0502(8) Uani 1 1 d . . .
Cl2 Cl 0.1085(5) 0.92393(13) 0.3656(3) 0.0754(13) Uani 1 1 d . . .
P2 P 0.1592(3) 0.66466(10) 0.64492(14) 0.0298(6) Uani 1 1 d . . .
F1 F 0.1776(9) 0.6060(2) 0.6694(4) 0.0504(18) Uani 1 1 d . . .
F2 F 0.1407(8) 0.7230(2) 0.6216(3) 0.0387(15) Uani 1 1 d . . .
F3 F 0.3506(8) 0.6743(3) 0.6989(4) 0.0434(16) Uani 1 1 d . . .
F4 F -0.0326(8) 0.6547(2) 0.5916(3) 0.0379(14) Uani 1 1 d . . .
F5 F 0.2185(9) 0.6511(3) 0.5793(4) 0.0470(17) Uani 1 1 d . . .
F6 F 0.0970(9) 0.6777(3) 0.7104(3) 0.0422(15) Uani 1 1 d . . .

loop_
_atom_site_aniso_label
_atom_site_aniso_U_11
_atom_site_aniso_U_22
_atom_site_aniso_U_33
_atom_site_aniso_U_23
_atom_site_aniso_U_13
_atom_site_aniso_U_12
Mo1 0.0257(4) 0.0173(4) 0.0289(4) 0.0027(3) 0.0075(3) 0.0002(3)
Mo2 0.0233(4) 0.0129(4) 0.0251(4) -0.0019(3) 0.0099(3) -0.0016(3)
Au1 0.0281(2) 0.0182(2) 0.0332(2) -0.00323(16) 0.01319(16) -0.00128(16)
P1 0.0247(12) 0.0159(12) 0.0277(11) -0.0019(9) 0.0102(9) -0.0005(9)
O1 0.032(4) 0.030(4) 0.062(5) -0.002(4) 0.016(4) -0.001(3)
O2 0.057(6) 0.033(5) 0.057(5) -0.016(4) 0.010(4) -0.006(4)
C1 0.029(6) 0.021(5) 0.036(5) 0.002(4) 0.001(4) 0.003(4)
C2 0.027(5) 0.033(6) 0.038(6) -0.011(5) 0.006(4) 0.006(5)
C3 0.039(6) 0.010(5) 0.053(6) -0.004(4) 0.017(5) -0.011(4)
C4 0.032(6) 0.019(5) 0.049(6) 0.010(4) 0.019(5) 0.001(4)
C5 0.054(7) 0.034(6) 0.031(5) 0.008(5) 0.019(5) -0.009(5)
C6 0.040(7) 0.042(7) 0.046(7) 0.017(6) 0.003(5) -0.009(6)
C7 0.042(7) 0.009(5) 0.075(8) 0.013(5) 0.031(6) 0.002(4)
C8 0.021(5) 0.016(5) 0.036(5) 0.001(4) 0.011(4) -0.006(4)
C9 0.028(6) 0.045(7) 0.043(6) -0.012(5) 0.028(5) -0.003(5)
C10 0.032(6) 0.019(5) 0.041(6) 0.015(4) 0.018(5) 0.000(4)
C11 0.041(6) 0.006(5) 0.056(6) 0.003(4) 0.028(5) -0.002(4)
C12 0.030(6) 0.032(6) 0.048(6) -0.007(5) 0.020(5) -0.013(5)
C13 0.019(5) 0.016(5) 0.031(5) -0.001(4) 0.012(4) -0.001(4)
C14 0.020(5) 0.012(5) 0.031(5) 0.002(4) 0.011(4) 0.004(3)
C15 0.019(5) 0.019(5) 0.019(4) -0.002(3) 0.003(3) 0.003(4)
C16 0.025(5) 0.008(4) 0.035(5) 0.002(4) 0.011(4) 0.000(4)
C17 0.018(5) 0.012(4) 0.038(5) -0.005(4) 0.013(4) -0.002(3)
C18 0.024(5) 0.010(4) 0.027(4) -0.005(3) 0.013(4) -0.005(3)
C19 0.030(5) 0.013(5) 0.027(5) 0.000(3) 0.011(4) -0.001(4)
C20 0.027(5) 0.022(5) 0.035(5) -0.004(4) 0.009(4) -0.003(4)
C22 0.034(6) 0.021(5) 0.033(5) -0.006(4) 0.011(4) -0.001(4)
C23 0.032(5) 0.018(5) 0.029(5) -0.002(4) 0.012(4) -0.001(4)
C24 0.052(7) 0.036(6) 0.030(5) -0.005(5) 0.019(5) -0.008(5)
C25 0.052(7) 0.045(7) 0.019(5) -0.002(4) 0.007(5) -0.010(6)
C26 0.059(8) 0.051(8) 0.031(6) -0.003(5) 0.022(5) 0.018(6)
C27 0.026(5) 0.018(5) 0.034(5) 0.000(4) 0.007(4) 0.000(4)
C28 0.030(6) 0.027(6) 0.033(5) 0.004(4) 0.011(4) 0.004(4)
C29 0.042(6) 0.015(5) 0.039(6) 0.000(4) 0.014(5) 0.004(4)
C30 0.032(6) 0.021(5) 0.034(5) 0.008(4) 0.015(4) 0.007(4)
S1 0.0313(13) 0.0219(12) 0.0323(12) -0.0027(9) 0.0135(10) -0.0018(10)
C31 0.023(5) 0.030(6) 0.044(6) -0.005(5) 0.010(4) 0.003(4)
C32 0.050(7) 0.025(6) 0.067(8) 0.015(5) 0.033(6) 0.019(5)
C33 0.053(8) 0.034(7) 0.065(8) 0.001(6) 0.026(7) 0.006(6)
C34 0.028(6) 0.036(7) 0.049(6) -0.009(5) 0.013(5) -0.003(5)
C35 0.053(8) 0.035(7) 0.034(6) 0.000(5) 0.008(5) -0.013(5)
Cl1 0.0493(18) 0.0369(16) 0.0516(16) 0.0036(13) 0.0041(13) 0.0078(13)
Cl2 0.0423(19) 0.0337(18) 0.132(4) 0.0086(19) 0.013(2) 0.0045(14)
P2 0.0318(14) 0.0221(13) 0.0336(13) -0.0025(10) 0.0102(11) -0.0025(10)
F1 0.059(5) 0.022(3) 0.060(4) 0.002(3) 0.011(4) -0.002(3)
F2 0.044(4) 0.030(3) 0.035(3) 0.004(3) 0.007(3) -0.008(3)
F3 0.032(3) 0.046(4) 0.044(3) 0.001(3) 0.005(3) -0.005(3)
F4 0.035(3) 0.035(4) 0.041(3) -0.004(3) 0.011(3) -0.008(3)
F5 0.046(4) 0.052(4) 0.045(4) -0.014(3) 0.020(3) 0.002(3)
F6 0.050(4) 0.043(4) 0.038(3) -0.002(3) 0.022(3) -0.008(3)

loop_
_atom_type_symbol
_atom_type_description
_atom_type_scat_dispersion_real
_atom_type_scat_dispersion_imag
_atom_type_scat_source
C C 0.0181 0.0091 'International Tables Vol C Tables 4.2.6.8 and 6.1.1.4'
H H 0 0 'International Tables Vol C Tables 4.2.6.8 and 6.1.1.4'
Au Au -4.4197 7.298 'International Tables Vol C Tables 4.2.6.8 and 6.1.1.4'
Cl Cl 0.3639 0.7018 'International Tables Vol C Tables 4.2.6.8 and 6.1.1.4'
F F 0.0727 0.0534 'International Tables Vol C Tables 4.2.6.8 and 6.1.1.4'
Mo Mo -0.0483 2.7339 'International Tables Vol C Tables 4.2.6.8 and 6.1.1.4'
O O 0.0492 0.0322 'International Tables Vol C Tables 4.2.6.8 and 6.1.1.4'
P P 0.2955 0.4335 'International Tables Vol C Tables 4.2.6.8 and 6.1.1.4'
S S 0.3331 0.5567 'International Tables Vol C Tables 4.2.6.8 and 6.1.1.4'

loop_
_geom_angle_atom_site_label_1
_geom_angle_atom_site_label_2
_geom_angle_atom_site_label_3
_geom_angle
_geom_angle_site_symmetry_1
_geom_angle_site_symmetry_3
_geom_angle_publ_flag
C1 Mo1 C2 77.6(4) . . ?
C1 Mo1 C6 104.5(5) . . ?
C2 Mo1 C6 96.2(5) . . ?
C1 Mo1 C5 138.3(4) . . ?
C2 Mo1 C5 92.9(5) . . ?
C6 Mo1 C5 35.5(5) . . ?
C1 Mo1 P1 101.9(3) . . ?
C2 Mo1 P1 87.5(3) . . ?
C6 Mo1 P1 153.5(4) . . ?
C5 Mo1 P1 118.3(3) . . ?
C1 Mo1 C4 153.9(4) . . ?
C2 Mo1 C4 121.2(4) . . ?
C6 Mo1 C4 58.6(4) . . ?
C5 Mo1 C4 34.7(4) . . ?
P1 Mo1 C4 97.2(3) . . ?
C1 Mo1 C7 96.1(4) . . ?
C2 Mo1 C7 128.8(4) . . ?
C6 Mo1 C7 35.6(5) . . ?
C5 Mo1 C7 58.7(4) . . ?
P1 Mo1 C7 142.4(3) . . ?
C4 Mo1 C7 58.3(4) . . ?
C1 Mo1 C3 120.8(4) . . ?
C2 Mo1 C3 150.5(5) . . ?
C6 Mo1 C3 58.5(4) . . ?
C5 Mo1 C3 57.8(4) . . ?
P1 Mo1 C3 108.6(3) . . ?
C4 Mo1 C3 34.6(4) . . ?
C7 Mo1 C3 35.1(4) . . ?
C1 Mo1 Au1 71.0(3) . . ?
C2 Mo1 Au1 122.4(3) . . ?
C6 Mo1 Au1 137.4(3) . . ?
C5 Mo1 Au1 141.3(3) . . ?
P1 Mo1 Au1 55.23(6) . . ?
C4 Mo1 Au1 107.0(3) . . ?
C7 Mo1 Au1 101.8(3) . . ?
C3 Mo1 Au1 86.7(3) . . ?
C13 Mo2 C11 163.0(4) . . ?
C13 Mo2 C17 66.0(3) . . ?
C11 Mo2 C17 98.4(4) . . ?
C13 Mo2 C10 158.4(4) . . ?
C11 Mo2 C10 35.6(4) . . ?
C17 Mo2 C10 120.0(4) . . ?
C13 Mo2 C8 130.5(3) . . ?
C11 Mo2 C8 58.4(4) . . ?
C17 Mo2 C8 142.7(3) . . ?
C10 Mo2 C8 59.2(4) . . ?
C13 Mo2 C15 65.4(3) . . ?
C11 Mo2 C15 115.0(4) . . ?
C17 Mo2 C15 63.9(3) . . ?
C10 Mo2 C15 97.6(4) . . ?
C8 Mo2 C15 149.8(3) . . ?
C13 Mo2 C14 37.0(3) . . ?
C11 Mo2 C14 149.4(4) . . ?
C17 Mo2 C14 76.4(3) . . ?
C10 Mo2 C14 121.7(4) . . ?
C8 Mo2 C14 138.9(3) . . ?
C15 Mo2 C14 35.5(3) . . ?
C13 Mo2 C12 141.1(4) . . ?
C11 Mo2 C12 35.2(4) . . ?
C17 Mo2 C12 108.8(4) . . ?
C10 Mo2 C12 59.4(4) . . ?
C8 Mo2 C12 35.3(4) . . ?
C15 Mo2 C12 150.0(4) . . ?
C14 Mo2 C12 173.7(4) . . ?
C13 Mo2 C18 37.8(3) . . ?
C11 Mo2 C18 125.2(3) . . ?
C17 Mo2 C18 35.3(3) . . ?
C10 Mo2 C18 154.8(3) . . ?
C8 Mo2 C18 133.3(3) . . ?
C15 Mo2 C18 76.0(3) . . ?
C14 Mo2 C18 66.0(3) . . ?
C12 Mo2 C18 115.8(4) . . ?
C13 Mo2 C9 138.3(4) . . ?
C11 Mo2 C9 58.3(4) . . ?
C17 Mo2 C9 154.5(4) . . ?
C10 Mo2 C9 35.0(4) . . ?
C8 Mo2 C9 35.9(4) . . ?
C15 Mo2 C9 114.1(4) . . ?
C14 Mo2 C9 117.7(4) . . ?
C12 Mo2 C9 59.1(4) . . ?
C18 Mo2 C9 167.7(4) . . ?
C13 Mo2 C16 77.0(3) . . ?
C11 Mo2 C16 94.1(4) . . ?
C17 Mo2 C16 35.1(3) . . ?
C10 Mo2 C16 97.0(3) . . ?
C8 Mo2 C16 152.2(3) . . ?
C15 Mo2 C16 35.5(3) . . ?
C14 Mo2 C16 64.1(3) . . ?
C12 Mo2 C16 122.2(4) . . ?
C18 Mo2 C16 63.5(3) . . ?
C9 Mo2 C16 128.8(4) . . ?
C13 Mo2 P1 47.9(3) . . ?
C11 Mo2 P1 137.2(3) . . ?
C17 Mo2 P1 103.9(2) . . ?
C10 Mo2 P1 135.7(3) . . ?
C8 Mo2 P1 82.6(2) . . ?
C15 Mo2 P1 107.6(2) . . ?
C14 Mo2 P1 72.4(2) . . ?
C12 Mo2 P1 102.4(3) . . ?
C18 Mo2 P1 68.6(2) . . ?
C9 Mo2 P1 100.7(3) . . ?
C16 Mo2 P1 124.6(2) . . ?
S1 Au1 P1 165.48(8) . . ?
S1 Au1 Mo1 141.25(6) . . ?
P1 Au1 Mo1 53.14(6) . . ?
C13 P1 Mo1 140.3(3) . . ?
C13 P1 Mo2 61.3(3) . . ?
Mo1 P1 Mo2 157.89(12) . . ?
C13 P1 Au1 119.4(3) . . ?
Mo1 P1 Au1 71.62(7) . . ?
Mo2 P1 Au1 103.39(9) . . ?
O1 C1 Mo1 177.3(9) . . ?
O2 C2 Mo1 177.0(10) . . ?
C4 C3 C7 108.8(10) . . ?
C4 C3 Mo1 72.5(6) . . ?
C7 C3 Mo1 72.3(6) . . ?
C4 C3 H3 125.6 . . ?
C7 C3 H3 125.6 . . ?
Mo1 C3 H3 121.4 . . ?
C5 C4 C3 108.3(10) . . ?
C5 C4 Mo1 71.8(6) . . ?
C3 C4 Mo1 73.0(6) . . ?
C5 C4 H4 125.9 . . ?
C3 C4 H4 125.9 . . ?
Mo1 C4 H4 121.1 . . ?
C4 C5 C6 108.4(11) . . ?
C4 C5 Mo1 73.5(6) . . ?
C6 C5 Mo1 71.3(7) . . ?
C4 C5 H5 125.8 . . ?
C6 C5 H5 125.8 . . ?
Mo1 C5 H5 121.1 . . ?
C5 C6 C7 107.9(10) . . ?
C5 C6 Mo1 73.3(6) . . ?
C7 C6 Mo1 74.1(6) . . ?
C5 C6 H6 126 . . ?
C7 C6 H6 126 . . ?
Mo1 C6 H6 118.6 . . ?
C3 C7 C6 106.6(10) . . ?
C3 C7 Mo1 72.7(6) . . ?
C6 C7 Mo1 70.3(6) . . ?
C3 C7 H7 126.7 . . ?
C6 C7 H7 126.7 . . ?
Mo1 C7 H7 122.1 . . ?
C12 C8 C9 108.4(9) . . ?
C12 C8 Mo2 73.0(6) . . ?
C9 C8 Mo2 72.9(6) . . ?
C12 C8 H8 125.8 . . ?
C9 C8 H8 125.8 . . ?
Mo2 C8 H8 120.1 . . ?
C10 C9 C8 107.6(10) . . ?
C10 C9 Mo2 71.4(6) . . ?
C8 C9 Mo2 71.2(6) . . ?
C10 C9 H9 126.2 . . ?
C8 C9 H9 126.2 . . ?
Mo2 C9 H9 122.8 . . ?
C9 C10 C11 107.2(9) . . ?
C9 C10 Mo2 73.6(6) . . ?
C11 C10 Mo2 71.5(6) . . ?
C9 C10 H10 126.4 . . ?
C11 C10 H10 126.4 . . ?
Mo2 C10 H10 120.4 . . ?
C12 C11 C10 110.3(9) . . ?
C12 C11 Mo2 74.0(6) . . ?
C10 C11 Mo2 72.9(6) . . ?
C12 C11 H11 124.9 . . ?
C10 C11 H11 124.9 . . ?
Mo2 C11 H11 119.9 . . ?
C11 C12 C8 106.4(9) . . ?
C11 C12 Mo2 70.9(6) . . ?
C8 C12 Mo2 71.8(6) . . ?
C11 C12 H12 126.8 . . ?
C8 C12 H12 126.8 . . ?
Mo2 C12 H12 122.3 . . ?
C14 C13 C18 121.5(8) . . ?
C14 C13 P1 113.8(7) . . ?
C18 C13 P1 104.8(6) . . ?
C14 C13 Mo2 76.8(5) . . ?
C18 C13 Mo2 76.6(5) . . ?
P1 C13 Mo2 70.8(3) . . ?
C15 C14 C13 117.2(8) . . ?
C15 C14 C19 116.8(8) . . ?
C13 C14 C19 125.2(8) . . ?
C15 C14 Mo2 72.1(5) . . ?
C13 C14 Mo2 66.2(5) . . ?
C19 C14 Mo2 141.9(7) . . ?
C14 C15 C16 121.6(8) . . ?
C14 C15 Mo2 72.4(5) . . ?
C16 C15 Mo2 73.4(5) . . ?
C14 C15 H15 119.2 . . ?
C16 C15 H15 119.2 . . ?
Mo2 C15 H15 127.1 . . ?
C17 C16 C15 119.2(8) . . ?
C17 C16 C27 121.1(8) . . ?
C15 C16 C27 119.4(8) . . ?
C17 C16 Mo2 70.2(5) . . ?
C15 C16 Mo2 71.1(5) . . ?
C27 C16 Mo2 136.3(7) . . ?
C16 C17 C18 122.9(8) . . ?
C16 C17 Mo2 74.7(6) . . ?
C18 C17 Mo2 73.9(5) . . ?
C16 C17 H17 118.5 . . ?
C18 C17 H17 118.5 . . ?
Mo2 C17 H17 124.5 . . ?
C17 C18 C13 116.0(8) . . ?
C17 C18 C23 117.7(8) . . ?
C13 C18 C23 125.8(8) . . ?
C17 C18 Mo2 70.7(5) . . ?
C13 C18 Mo2 65.6(5) . . ?
C23 C18 Mo2 141.0(7) . . ?
C22 C19 C21 109.5(8) . . ?
C22 C19 C20 110.2(8) . . ?
C21 C19 C20 106.2(8) . . ?
C22 C19 C14 113.6(8) . . ?
C21 C19 C14 112.3(7) . . ?
C20 C19 C14 104.6(7) . . ?
C19 C20 H20A 109.5 . . ?
C19 C20 H20B 109.5 . . ?
H20A C20 H20B 109.5 . . ?
C19 C20 H20C 109.5 . . ?
H20A C20 H20C 109.5 . . ?
H20B C20 H20C 109.5 . . ?
C19 C21 H21A 109.5 . . ?
C19 C21 H21B 109.5 . . ?
H21A C21 H21B 109.5 . . ?
C19 C21 H21C 109.5 . . ?
H21A C21 H21C 109.5 . . ?
H21B C21 H21C 109.5 . . ?
C19 C22 H22A 109.5 . . ?
C19 C22 H22B 109.5 . . ?
H22A C22 H22B 109.5 . . ?
C19 C22 H22C 109.5 . . ?
H22A C22 H22C 109.5 . . ?
H22B C22 H22C 109.5 . . ?
C25 C23 C18 112.4(8) . . ?
C25 C23 C26 109.7(9) . . ?
C18 C23 C26 105.7(8) . . ?
C25 C23 C24 110.3(9) . . ?
C18 C23 C24 111.5(8) . . ?
C26 C23 C24 106.9(9) . . ?
C23 C24 H24A 109.5 . . ?
C23 C24 H24B 109.5 . . ?
H24A C24 H24B 109.5 . . ?
C23 C24 H24C 109.5 . . ?
H24A C24 H24C 109.5 . . ?
H24B C24 H24C 109.5 . . ?
C23 C25 H25A 109.5 . . ?
C23 C25 H25B 109.5 . . ?
H25A C25 H25B 109.5 . . ?
C23 C25 H25C 109.5 . . ?
H25A C25 H25C 109.5 . . ?
H25B C25 H25C 109.5 . . ?
C23 C26 H26A 109.5 . . ?
C23 C26 H26B 109.5 . . ?
H26A C26 H26B 109.5 . . ?
C23 C26 H26C 109.5 . . ?
H26A C26 H26C 109.5 . . ?
H26B C26 H26C 109.5 . . ?
C30 C27 C29 108.0(9) . . ?
C30 C27 C28 110.0(8) . . ?
C29 C27 C28 108.3(9) . . ?
C30 C27 C16 113.3(8) . . ?
C29 C27 C16 111.7(8) . . ?
C28 C27 C16 105.5(8) . . ?
C27 C28 H28A 109.5 . . ?
C27 C28 H28B 109.5 . . ?
H28A C28 H28B 109.5 . . ?
C27 C28 H28C 109.5 . . ?
H28A C28 H28C 109.5 . . ?
H28B C28 H28C 109.5 . . ?
C27 C29 H29A 109.5 . . ?
C27 C29 H29B 109.5 . . ?
H29A C29 H29B 109.5 . . ?
C27 C29 H29C 109.5 . . ?
H29A C29 H29C 109.5 . . ?
H29B C29 H29C 109.5 . . ?
C27 C30 H30A 109.5 . . ?
C27 C30 H30B 109.5 . . ?
H30A C30 H30B 109.5 . . ?
C27 C30 H30C 109.5 . . ?
H30A C30 H30C 109.5 . . ?
H30B C30 H30C 109.5 . . ?
C34 S1 C31 94.1(5) . . ?
C34 S1 Au1 107.7(4) . . ?
C31 S1 Au1 101.8(4) . . ?
C32 C31 S1 105.4(7) . . ?
C32 C31 H31A 110.7 . . ?
S1 C31 H31A 110.7 . . ?
C32 C31 H31B 110.7 . . ?
S1 C31 H31B 110.7 . . ?
H31A C31 H31B 108.8 . . ?
C33 C32 C31 104.5(10) . . ?
C33 C32 H32A 110.9 . . ?
C31 C32 H32A 110.9 . . ?
C33 C32 H32B 110.9 . . ?
C31 C32 H32B 110.9 . . ?
H32A C32 H32B 108.9 . . ?
C34 C33 C32 107.2(10) . . ?
C34 C33 H33A 110.3 . . ?
C32 C33 H33A 110.3 . . ?
C34 C33 H33B 110.3 . . ?
C32 C33 H33B 110.3 . . ?
H33A C33 H33B 108.5 . . ?
C33 C34 S1 105.2(8) . . ?
C33 C34 H34A 110.7 . . ?
S1 C34 H34A 110.7 . . ?
C33 C34 H34B 110.7 . . ?
S1 C34 H34B 110.7 . . ?
H34A C34 H34B 108.8 . . ?
Cl1 C35 Cl2 111.8(7) . . ?
Cl1 C35 H35A 109.3 . . ?
Cl2 C35 H35A 109.3 . . ?
Cl1 C35 H35B 109.3 . . ?
Cl2 C35 H35B 109.3 . . ?
H35A C35 H35B 107.9 . . ?
F2 P2 F5 90.4(4) . . ?
F2 P2 F1 179.3(4) . . ?
F5 P2 F1 90.3(4) . . ?
F2 P2 F3 90.4(4) . . ?
F5 P2 F3 90.8(4) . . ?
F1 P2 F3 89.5(4) . . ?
F2 P2 F4 90.1(3) . . ?
F5 P2 F4 89.6(4) . . ?
F1 P2 F4 90.0(4) . . ?
F3 P2 F4 179.4(4) . . ?
F2 P2 F6 90.0(4) . . ?
F5 P2 F6 179.1(4) . . ?
F1 P2 F6 89.3(4) . . ?
F3 P2 F6 90.0(4) . . ?
F4 P2 F6 89.6(4) . . ?

loop_
_geom_bond_atom_site_label_1
_geom_bond_atom_site_label_2
_geom_bond_distance
_geom_bond_site_symmetry_2
_geom_bond_publ_flag
Mo1 C1 1.972(12) . ?
Mo1 C2 1.994(11) . ?
Mo1 C6 2.295(11) . ?
Mo1 C5 2.321(11) . ?
Mo1 P1 2.335(2) . ?
Mo1 C4 2.343(11) . ?
Mo1 C7 2.344(10) . ?
Mo1 C3 2.350(10) . ?
Mo1 Au1 2.7690(8) . ?
Mo2 C13 2.181(9) . ?
Mo2 C11 2.284(10) . ?
Mo2 C17 2.288(9) . ?
Mo2 C10 2.303(10) . ?
Mo2 C8 2.308(10) . ?
Mo2 C15 2.315(9) . ?
Mo2 C14 2.320(9) . ?
Mo2 C12 2.324(10) . ?
Mo2 C18 2.329(9) . ?
Mo2 C9 2.330(10) . ?
Mo2 C16 2.345(9) . ?
Mo2 P1 2.348(2) . ?
Au1 S1 2.357(2) . ?
Au1 P1 2.397(2) . ?
P1 C13 1.844(10) . ?
O1 C1 1.147(14) . ?
O2 C2 1.117(13) . ?
C3 C4 1.394(15) . ?
C3 C7 1.414(16) . ?
C3 H3 0.93 . ?
C4 C5 1.391(16) . ?
C4 H4 0.93 . ?
C5 C6 1.407(19) . ?
C5 H5 0.93 . ?
C6 C7 1.420(18) . ?
C6 H6 0.93 . ?
C7 H7 0.93 . ?
C8 C12 1.403(15) . ?
C8 C9 1.428(15) . ?
C8 H8 0.93 . ?
C9 C10 1.392(15) . ?
C9 H9 0.93 . ?
C10 C11 1.403(15) . ?
C10 H10 0.93 . ?
C11 C12 1.392(16) . ?
C11 H11 0.93 . ?
C12 H12 0.93 . ?
C13 C14 1.434(13) . ?
C13 C18 1.468(12) . ?
C14 C15 1.412(12) . ?
C14 C19 1.551(13) . ?
C15 C16 1.422(13) . ?
C15 H15 0.93 . ?
C16 C17 1.399(13) . ?
C16 C27 1.546(13) . ?
C17 C18 1.401(13) . ?
C17 H17 0.93 . ?
C18 C23 1.537(13) . ?
C19 C22 1.527(14) . ?
C19 C21 1.532(12) . ?
C19 C20 1.545(14) . ?
C20 H20A 0.96 . ?
C20 H20B 0.96 . ?
C20 H20C 0.96 . ?
C21 H21A 0.96 . ?
C21 H21B 0.96 . ?
C21 H21C 0.96 . ?
C22 H22A 0.96 . ?
C22 H22B 0.96 . ?
C22 H22C 0.96 . ?
C23 C25 1.509(15) . ?
C23 C26 1.546(15) . ?
C23 C24 1.545(14) . ?
C24 H24A 0.96 . ?
C24 H24B 0.96 . ?
C24 H24C 0.96 . ?
C25 H25A 0.96 . ?
C25 H25B 0.96 . ?
C25 H25C 0.96 . ?
C26 H26A 0.96 . ?
C26 H26B 0.96 . ?
C26 H26C 0.96 . ?
C27 C30 1.526(14) . ?
C27 C29 1.531(13) . ?
C27 C28 1.537(14) . ?
C28 H28A 0.96 . ?
C28 H28B 0.96 . ?
C28 H28C 0.96 . ?
C29 H29A 0.96 . ?
C29 H29B 0.96 . ?
C29 H29C 0.96 . ?
C30 H30A 0.96 . ?
C30 H30B 0.96 . ?
C30 H30C 0.96 . ?
S1 C34 1.826(11) . ?
S1 C31 1.833(11) . ?
C31 C32 1.526(16) . ?
C31 H31A 0.97 . ?
C31 H31B 0.97 . ?
C32 C33 1.517(19) . ?
C32 H32A 0.97 . ?
C32 H32B 0.97 . ?
C33 C34 1.517(16) . ?
C33 H33A 0.97 . ?
C33 H33B 0.97 . ?
C34 H34A 0.97 . ?
C34 H34B 0.97 . ?
C35 Cl1 1.739(12) . ?
C35 Cl2 1.745(14) . ?
C35 H35A 0.97 . ?
C35 H35B 0.97 . ?
P2 F2 1.582(7) . ?
P2 F5 1.589(7) . ?
P2 F1 1.597(7) . ?
P2 F3 1.599(7) . ?
P2 F4 1.599(7) . ?
P2 F6 1.601(7) . ?
